data_2106284
loop_
_publ_author_name
'Clark, G.R.'
'Russell, D.R.'

_publ_section_title
;
 Potassium hexafluororhenate
;
_journal_name_full 'Acta Crystallographica B (24,1968-38,1982)'
_journal_page_first 894
_journal_page_last 895
_journal_volume 34
_journal_year 1978
_chemical_formula_sum 'F6 K2 Re'
_chemical_name_systematic 'K2 Re F6'
_space_group_IT_number 164
_symmetry_space_group_name_Hall '-P 3 2"'
_symmetry_space_group_name_H-M 'P -3 m 1'
_cell_angle_alpha 90
_cell_angle_beta 90
_cell_angle_gamma 120
_cell_formula_units_Z 1
_cell_length_a 5.879
_cell_length_b 5.879
_cell_length_c 4.611
_cell_volume 138.017
_citation_journal_id_ASTM ACBCAR
_cod_data_source_file Clark_ACBCAR_1978_1353.cif
_cod_data_source_block F6K2Re1
_cod_original_formula_sum 'F6 K2 Re1'
_cod_database_code 2106284

loop_
_symmetry_equiv_pos_as_xyz
x,y,z
-y,x-y,z
-x+y,-x,z
y,x,-z
-x,-x+y,-z
x-y,-y,-z
-x,-y,-z
y,-x+y,-z
x-y,x,-z
-y,-x,z
x,x-y,z
-x+y,y,z

loop_
_atom_site_label
_atom_site_type_symbol
_atom_site_fract_x
_atom_site_fract_y
_atom_site_fract_z
_atom_site_occupancy
_atom_site_U_iso_or_equiv
F1 F-1 0.1617 -0.1617 -0.2276 1 0.0
Re1 Re+4 0 0 0 1 0.0
K1 K+1 0.3333 0.6667 0.3007 1 0.0
